data_1518110
loop_
_publ_author_name
'Cotton, Albert'
'Shiu, Kom-Bei'

_publ_section_title
;
 The crystal structure of dirhodium tetrabutyrate
;
_journal_name_full 'Revue de Chimie Minerale'
_journal_page_first 14
_journal_page_last 19
_journal_volume 23
_journal_year 1986
_chemical_formula_sum 'C16 H28 O8 Rh2'
_chemical_formula_weight 554.21
_space_group_IT_number 2
_symmetry_cell_setting triclinic
_symmetry_Int_Tables_number 2
_symmetry_space_group_name_Hall '-P 1'
_symmetry_space_group_name_H-M 'P -1'
_cell_angle_alpha 91.72(4)
_cell_angle_beta 94.08(7)
_cell_angle_gamma 105.97(4)
_cell_formula_units_Z 1
_cell_length_a 5.231(4)
_cell_length_b 8.841(3)
_cell_length_c 11.76(2)
_cell_volume 520.9(10)
_diffrn_ambient_temperature 296(2)
_diffrn_radiation_probe x-ray
_diffrn_radiation_type MoK\a
_diffrn_radiation_wavelength 0.71073
_exptl_absorpt_coefficient_mu 1.5944
_exptl_crystal_density_diffrn 1.766
_refine_ls_number_parameters 118
_refine_ls_number_reflns 1073
_refine_ls_R_factor_gt 0.062
_refine_ls_wR_factor_gt 0.078
_cod_data_source_file RCM-1986-23-14-19.cif
_cod_data_source_block Rh-tetrabutyrate
_cod_original_formula_sum 'C16 H28 Rh2 O8'
_cod_database_code 1518110

loop_
_symmetry_equiv_pos_site_id
_symmetry_equiv_pos_as_xyz
1 x,y,z
2 -x,-y,-z

loop_
_atom_site_aniso_label
_atom_site_aniso_U_11
_atom_site_aniso_U_22
_atom_site_aniso_U_33
_atom_site_aniso_U_23
_atom_site_aniso_U_13
_atom_site_aniso_U_12
Rh 0.0191(4) 0.0281(4) 0.0404(5) 0.0067(4) 0.0114(4) 0.0137(3)
O1 0.028(5) 0.047(5) 0.052(6) -0.005(5) 0.010(5) 0.011(4)
O2 0.041(5) 0.025(4) 0.074(8) 0.001(5) 0.017(5) 0.017(4)
O3 0.014(4) 0.056(5) 0.028(5) 0.019(4) 0.001(4) 0.019(4)
O4 0.039(5) 0.048(5) 0.071(6) 0.015(5) 0.038(5) 0.020(4)
C1 0.022(6) 0.055(8) 0.055(10) 0.009(8) 0.017(6) 0.020(5)
C2 0.029(8) 0.042(8) 0.056(10) -0.019(8) -0.008(8) 0.011(6)
C3 0.067(9) 0.060(9) 0.076(13) 0.017(9) 0.032(9) 0.038(6)
C4 0.076(13) 0.114(13) 0.076(13) 0.025(13) 0.013(13) 0.041(10)
C5 0.056(8) 0.022(6) 0.036(8) 0.014(5) 0.027(6) 0.020(5)
C6 0.043(9) 0.091(11) 0.039(9) 0.034(8) 0.025(8) 0.023(8)
C7 0.085(11) 0.20(3) 0.048(10) 0.071(11) 0.044(9) 0.071(11)
C8 0.101(13) 0.152(13) 0.048(11) 0.051(11) 0.033(10) 0.051(13)

loop_
_atom_site_label
_atom_site_type_symbol
_atom_site_thermal_displace_type
_atom_site_fract_x
_atom_site_fract_y
_atom_site_fract_z
_atom_site_occupancy
_atom_site_U_iso_or_equiv
Rh Rh Uani 0.1971(2) -0.01900(10) 0.04540(10) 1.000 0.0272(3)
O1 O Uani 0.297(2) 0.2090(10) 0.1090(9) 1.000 0.042(3)
O2 O Uani 0.071(2) -0.2450(10) -0.0200(10) 1.000 0.045(3)
O3 O Uani -0.006(2) -0.0820(10) 0.1885(8) 1.000 0.031(3)
O4 O Uani 0.376(2) 0.0430(10) -0.0967(9) 1.000 0.049(3)
C1 C Uani 0.140(3) 0.291(2) 0.0850(10) 1.000 0.041(5)
C2 C Uani 0.214(3) 0.459(2) 0.1380(10) 1.000 0.043(5)
C3 C Uani -0.012(3) 0.492(2) 0.200(2) 1.000 0.062(6)
C4 C Uani -0.077(4) 0.392(3) 0.299(2) 1.000 0.085(8)
C5 C Uani -0.248(3) -0.0830(10) 0.1860(10) 1.000 0.035(4)
C6 C Uani -0.401(3) -0.126(2) 0.2870(10) 1.000 0.055(6)
C7 C Uani -0.254(4) -0.169(3) 0.387(2) 1.000 0.102(11)
C8 C Uani -0.425(5) -0.218(3) 0.485(2) 1.000 0.095(7)

loop_
_atom_type_symbol
_atom_type_description
_atom_type_scat_dispersion_real
_atom_type_scat_dispersion_imag
_atom_type_scat_source
C C 0.0033 0.0016 ' International Tables Vol C Tables 4.2.6.8 and 6.1.1.4'
O O 0.0106 0.0060 ' International Tables Vol C Tables 4.2.6.8 and 6.1.1.4'
Rh Rh -1.1178 0.9187 ' International Tables Vol C Tables 4.2.6.8 and 6.1.1.4'

loop_
_geom_angle_atom_site_label_1
_geom_angle_atom_site_label_2
_geom_angle_atom_site_label_3
_geom_angle
_geom_angle_site_symmetry_1
_geom_angle_site_symmetry_3
_geom_angle_publ_flag
O1 Rh O2 176.0(4) . . yes
O1 Rh O3 87.9(4) . . yes
O1 Rh O4 92.2(4) . . yes
Rh Rh O1 88.8(3) 2_555 . yes
O1 Rh O4 92.3(4) . 2_655 yes
O2 Rh O3 90.8(4) . . yes
O2 Rh O4 89.0(4) . . yes
Rh Rh O2 87.4(3) 2_555 . yes
O2 Rh O4 91.7(4) . 2_655 yes
O3 Rh O4 177.1(4) . . yes
Rh Rh O3 88.6(3) 2_555 . yes
O3 Rh O4 103.9(4) . 2_655 yes
Rh Rh O4 88.5(3) 2_555 . yes
O4 Rh O4 79.0(4) . 2_655 yes
Rh Rh O4 167.5(3) 2_555 2_655 yes
Rh O1 C1 118.5(10) . . yes
Rh O2 C1 120.5(10) . 2_555 yes
Rh O3 C5 118.8(8) . . yes
Rh O4 C5 121.2(9) . 2_555 yes
Rh O4 Rh 101.0(4) . 2_655 yes
Rh O4 C5 137.8(9) 2_655 2_555 yes
O1 C1 C2 117.3(13) . . yes
O1 C1 O2 124.7(14) . 2_555 yes
O2 C1 C2 118.0(14) 2_555 . yes
C1 C2 C3 112.1(14) . . no
C2 C3 C4 112.3(15) . . no
O3 C5 C6 120.7(12) . . yes
O3 C5 O4 122.9(12) . 2_555 yes
O4 C5 C6 116.4(13) 2_555 . yes
C5 C6 C7 115.8(15) . . no
C6 C7 C8 113.0(18) . . no

loop_
_geom_bond_atom_site_label_1
_geom_bond_atom_site_label_2
_geom_bond_distance
_geom_bond_site_symmetry_2
_geom_bond_publ_flag
Rh O1 2.042(10) . yes
Rh O2 2.032(10) . yes
Rh O3 2.063(10) . yes
Rh O4 1.991(11) . yes
Rh Rh 2.365(4) 2_555 yes
Rh O4 2.339(12) 2_655 yes
O1 C1 1.260(19) . yes
O2 C1 1.258(19) 2_555 yes
O3 C5 1.262(19) . yes
O4 C5 1.315(17) 2_555 yes
C1 C2 1.53(2) . no
C2 C3 1.52(2) . no
C3 C4 1.49(3) . no
C5 C6 1.480(19) . no
C6 C7 1.48(3) . no
C7 C8 1.51(3) . no

loop_
_geom_torsion_atom_site_label_1
_geom_torsion_atom_site_label_2
_geom_torsion_atom_site_label_3
_geom_torsion_atom_site_label_4
_geom_torsion
_geom_torsion_site_symmetry_1
_geom_torsion_site_symmetry_3
_geom_torsion_site_symmetry_4
_geom_torsion_publ_flag
O3 Rh O1 C1 -88.2(10) . . . no
O4 Rh O1 C1 88.8(10) . . . no
Rh Rh O1 C1 0.4(10) 2_555 . . no
O4 Rh O1 C1 167.9(10) 2_655 . . no
O3 Rh O2 C1 91.9(11) . . 2_555 no
O4 Rh O2 C1 -85.2(11) . . 2_555 no
Rh Rh O2 C1 3.4(11) 2_555 . 2_555 no
O4 Rh O2 C1 -164.1(11) 2_655 . 2_555 no
O1 Rh O3 C5 89.3(8) . . . no
O2 Rh O3 C5 -86.9(8) . . . no
Rh Rh O3 C5 0.5(7) 2_555 . . no
O4 Rh O3 C5 -178.9(7) 2_655 . . no
O1 Rh O4 C5 -88.0(8) . . 2_555 no
O1 Rh O4 Rh 91.9(4) . . 2_655 no
O2 Rh O4 C5 88.2(8) . . 2_555 no
O2 Rh O4 Rh -91.9(4) . . 2_655 no
Rh Rh O4 C5 0.7(8) 2_555 . 2_555 no
Rh Rh O4 Rh -179.4(3) 2_555 . 2_655 no
O4 Rh O4 C5 -179.9(8) 2_655 . 2_555 no
O4 Rh O4 Rh 0.0(3) 2_655 . 2_655 no
O1 Rh Rh O1 180.0(4) . 2_555 2_555 no
O1 Rh Rh O2 1.2(4) . 2_555 2_555 no
O1 Rh Rh O3 92.1(4) . 2_555 2_555 no
O1 Rh Rh O4 -87.8(4) . 2_555 2_555 no
O2 Rh Rh O1 -1.2(4) . 2_555 2_555 no
O2 Rh Rh O2 180.0(5) . 2_555 2_555 no
O2 Rh Rh O3 -89.2(4) . 2_555 2_555 no
O2 Rh Rh O4 91.0(4) . 2_555 2_555 no
O3 Rh Rh O1 -92.1(4) . 2_555 2_555 no
O3 Rh Rh O2 89.2(4) . 2_555 2_555 no
O3 Rh Rh O3 180.0(3) . 2_555 2_555 no
O3 Rh Rh O4 0.1(4) . 2_555 2_555 no
O4 Rh Rh O1 87.8(4) . 2_555 2_555 no
O4 Rh Rh O2 -91.0(4) . 2_555 2_555 no
O4 Rh Rh O3 -0.1(4) . 2_555 2_555 no
O4 Rh Rh O4 180.0(4) . 2_555 2_555 no
O1 Rh O4 Rh -91.8(4) . 2_655 2_655 no
O2 Rh O4 Rh 88.6(4) . 2_655 2_655 no
O3 Rh O4 Rh 179.9(4) . 2_655 2_655 no
O4 Rh O4 Rh 0.0(4) . 2_655 2_655 no
Rh O1 C1 C2 177.4(9) . . . no
Rh O1 C1 O2 -3.3(19) . . 2_555 no
Rh O2 C1 O1 -5(2) . 2_555 2_555 no
Rh O2 C1 C2 175.8(9) . 2_555 2_555 no
Rh O3 C5 C6 -179.4(9) . . . no
Rh O3 C5 O4 -1.2(13) . . 2_555 no
Rh O4 C5 O3 -1.4(13) . 2_555 2_555 no
Rh O4 C5 C6 -179.7(9) . 2_555 2_555 no
O1 C1 C2 C3 -127.2(15) . . . no
O2 C1 C2 C3 53.5(18) 2_555 . . no
C1 C2 C3 C4 64(2) . . . no
O3 C5 C6 C7 -1(2) . . . no
O4 C5 C6 C7 -179.4(14) 2_555 . . no
C5 C6 C7 C8 -177.6(17) . . . no
